data_4020640
loop_
_publ_author_name
'William T. Lambert'
'Gregory H. Hanson'
'Farid Benayoud'
'Steven D. Burke'

_publ_section_title
;
 Halichondrin B: Synthesis of the C1-C22 Subunit
;
_journal_name_full 'Journal of Organic Chemistry'
_journal_page_first 9382
_journal_page_last 9398
_journal_paper_doi 10.1021/jo051479m
_journal_volume 70
_journal_year 2005
_chemical_formula_sum 'C49 H62 O10 Si2'
_chemical_formula_weight 867.17
_space_group_IT_number 19
_symmetry_cell_setting orthorhombic
_symmetry_space_group_name_Hall 'P 2ac 2ab'
_symmetry_space_group_name_H-M 'P 21 21 21'
_cell_angle_alpha 90.00
_cell_angle_beta 90.00
_cell_angle_gamma 90.00
_cell_formula_units_Z 4
_cell_length_a 8.4077(12)
_cell_length_b 22.863(3)
_cell_length_c 24.921(4)
_cell_measurement_temperature 100(2)
_cell_volume 4790.4(12)
_diffrn_ambient_temperature 100(2)
_exptl_crystal_density_diffrn 1.202
_cod_depositor_comments
;
The following automatic conversions were performed:
'_symmetry_cell_setting' value 'Orthorhombic' changed to 'orthorhombic'
according to '/home/saulius/struct/CIF-dictionaries/cif_core.dic'
dictionary named 'cif_core.dic' version 2.4.1 from 2010-06-29.

Automatic conversion script
Id: cif_fix_enum 1527 2010-12-29 10:47:43Z saulius 
;
_cod_database_code 4020640

loop_
_symmetry_equiv_pos_as_xyz
'x, y, z'
'-x+1/2, -y, z+1/2'
'x+1/2, -y+1/2, -z'
'-x, y+1/2, -z+1/2'

loop_
_atom_site_label
_atom_site_type_symbol
_atom_site_fract_x
_atom_site_fract_y
_atom_site_fract_z
_atom_site_U_iso_or_equiv
_atom_site_adp_type
_atom_site_occupancy
_atom_site_symmetry_multiplicity
_atom_site_calc_flag
_atom_site_refinement_flags
_atom_site_disorder_assembly
_atom_site_disorder_group
Si1 Si 0.90672(5) 0.060148(17) 0.461640(15) 0.01705(9) Uani 1 1 d . . .
Si2 Si 1.08638(5) 0.165953(17) 0.134721(15) 0.01906(9) Uani 1 1 d . . .
O1 O 0.86891(12) 0.07066(4) 0.23760(4) 0.0200(2) Uani 1 1 d . . .
O2 O 0.84464(13) 0.16630(5) 0.32078(4) 0.0231(2) Uani 1 1 d . . .
O3 O 0.98113(13) -0.01632(5) 0.27078(4) 0.0238(2) Uani 1 1 d . . .
O4 O 0.91074(18) -0.07375(6) 0.20138(6) 0.0468(3) Uani 1 1 d . . .
O5 O 0.63277(12) 0.05862(5) 0.32130(5) 0.0236(2) Uani 1 1 d . . .
O6 O 0.51286(16) -0.02879(6) 0.31226(6) 0.0409(3) Uani 1 1 d . . .
O7 O 0.84202(13) 0.08373(5) 0.40284(4) 0.0240(2) Uani 1 1 d . . .
O8 O 0.60511(13) 0.24350(5) 0.27868(4) 0.0243(2) Uani 1 1 d . . .
O9 O 0.37479(14) 0.19517(5) 0.26923(5) 0.0283(3) Uani 1 1 d . . .
O10 O 0.94921(12) 0.17040(5) 0.18227(4) 0.0201(2) Uani 1 1 d . . .
C1 C 0.83909(18) 0.01851(6) 0.26527(6) 0.0209(3) Uani 1 1 d . . .
H1A H 0.7563 -0.0045 0.2457 0.025 Uiso 1 1 calc R . .
C2 C 0.78385(18) 0.02946(7) 0.32263(6) 0.0208(3) Uani 1 1 d . . .
H2A H 0.7722 -0.0088 0.3417 0.025 Uiso 1 1 calc R . .
C3 C 0.90386(18) 0.06728(6) 0.35235(6) 0.0201(3) Uani 1 1 d . . .
H3A H 0.9994 0.0424 0.3593 0.024 Uiso 1 1 calc R . .
C4 C 0.96003(18) 0.11998(6) 0.32057(6) 0.0195(3) Uani 1 1 d . . .
H4A H 1.0606 0.1349 0.3371 0.023 Uiso 1 1 calc R . .
C5 C 0.85501(18) 0.19845(7) 0.27136(6) 0.0195(3) Uani 1 1 d . . .
H5A H 0.8917 0.2391 0.2794 0.023 Uiso 1 1 calc R . .
C6 C 0.98339(18) 0.16740(6) 0.23772(6) 0.0183(3) Uani 1 1 d . . .
H6A H 1.0875 0.1873 0.2442 0.022 Uiso 1 1 calc R . .
C7 C 0.99184(17) 0.10599(6) 0.26154(6) 0.0183(3) Uani 1 1 d . . .
H7A H 1.0994 0.0882 0.2564 0.022 Uiso 1 1 calc R . .
C8 C 0.9991(2) -0.06330(7) 0.23748(7) 0.0282(4) Uani 1 1 d . . .
C9 C 1.1403(2) -0.09842(8) 0.25447(9) 0.0383(4) Uani 1 1 d . . .
H9A H 1.1524 -0.1322 0.2306 0.057 Uiso 1 1 calc R . .
H9B H 1.1250 -0.1121 0.2914 0.057 Uiso 1 1 calc R . .
H9C H 1.2360 -0.0741 0.2526 0.057 Uiso 1 1 calc R . .
C10 C 0.50446(19) 0.02340(8) 0.31768(7) 0.0284(4) Uani 1 1 d . . .
C11 C 0.3547(2) 0.05808(9) 0.32173(8) 0.0362(4) Uani 1 1 d . . .
H11A H 0.2630 0.0318 0.3188 0.054 Uiso 1 1 calc R . .
H11B H 0.3511 0.0869 0.2926 0.054 Uiso 1 1 calc R . .
H11C H 0.3516 0.0783 0.3564 0.054 Uiso 1 1 calc R . .
C12 C 1.00217(19) -0.01295(6) 0.45031(6) 0.0202(3) Uani 1 1 d . . .
C13 C 1.1659(2) -0.01560(7) 0.44091(6) 0.0247(3) Uani 1 1 d . . .
H13A H 1.2289 0.0184 0.4464 0.030 Uiso 1 1 calc R . .
C14 C 1.2385(2) -0.06699(8) 0.42366(7) 0.0320(4) Uani 1 1 d . . .
H14A H 1.3498 -0.0678 0.4169 0.038 Uiso 1 1 calc R . .
C15 C 1.1482(2) -0.11694(8) 0.41633(8) 0.0346(4) Uani 1 1 d . . .
H15A H 1.1973 -0.1521 0.4044 0.042 Uiso 1 1 calc R . .
C16 C 0.9864(2) -0.11575(8) 0.42632(8) 0.0357(4) Uani 1 1 d . . .
H16A H 0.9248 -0.1503 0.4221 0.043 Uiso 1 1 calc R . .
C17 C 0.9136(2) -0.06411(7) 0.44253(7) 0.0278(3) Uani 1 1 d . . .
H17A H 0.8020 -0.0635 0.4484 0.033 Uiso 1 1 calc R . .
C18 C 0.72782(19) 0.06292(7) 0.50698(6) 0.0223(3) Uani 1 1 d . . .
C19 C 0.5860(2) 0.02828(8) 0.48466(7) 0.0328(4) Uani 1 1 d . . .
H19A H 0.4965 0.0310 0.5097 0.049 Uiso 1 1 calc R . .
H19B H 0.6164 -0.0128 0.4802 0.049 Uiso 1 1 calc R . .
H19C H 0.5546 0.0446 0.4499 0.049 Uiso 1 1 calc R . .
C20 C 0.7714(2) 0.04008(8) 0.56290(7) 0.0330(4) Uani 1 1 d . . .
H20A H 0.6776 0.0417 0.5862 0.049 Uiso 1 1 calc R . .
H20B H 0.8560 0.0644 0.5782 0.049 Uiso 1 1 calc R . .
H20C H 0.8084 -0.0004 0.5601 0.049 Uiso 1 1 calc R . .
C21 C 0.6792(2) 0.12767(8) 0.51171(9) 0.0365(4) Uani 1 1 d . . .
H21A H 0.5862 0.1311 0.5352 0.055 Uiso 1 1 calc R . .
H21B H 0.6529 0.1430 0.4761 0.055 Uiso 1 1 calc R . .
H21C H 0.7676 0.1502 0.5269 0.055 Uiso 1 1 calc R . .
C22 C 1.05849(19) 0.11265(7) 0.48715(6) 0.0230(3) Uani 1 1 d . . .
C23 C 1.1543(2) 0.10047(8) 0.53152(7) 0.0277(3) Uani 1 1 d . . .
H23A H 1.1499 0.0628 0.5475 0.033 Uiso 1 1 calc R . .
C24 C 1.2566(2) 0.14266(9) 0.55280(8) 0.0374(4) Uani 1 1 d . . .
H24A H 1.3204 0.1339 0.5832 0.045 Uiso 1 1 calc R . .
C25 C 1.2640(2) 0.19754(9) 0.52901(9) 0.0448(5) Uani 1 1 d . . .
H25A H 1.3335 0.2264 0.5432 0.054 Uiso 1 1 calc R . .
C26 C 1.1719(3) 0.21027(8) 0.48542(9) 0.0421(5) Uani 1 1 d . . .
H26A H 1.1782 0.2479 0.4694 0.050 Uiso 1 1 calc R . .
C27 C 1.0689(2) 0.16864(7) 0.46416(7) 0.0308(4) Uani 1 1 d . . .
H27A H 1.0052 0.1781 0.4339 0.037 Uiso 1 1 calc R . .
C28 C 0.69193(19) 0.20146(7) 0.24625(6) 0.0236(3) Uani 1 1 d . . .
H28A H 0.6988 0.2148 0.2085 0.028 Uiso 1 1 calc R . .
H28B H 0.6394 0.1627 0.2472 0.028 Uiso 1 1 calc R . .
C29 C 0.45180(18) 0.23374(7) 0.28942(6) 0.0205(3) Uani 1 1 d . . .
C30 C 0.3932(2) 0.27569(7) 0.33277(6) 0.0253(3) Uani 1 1 d . . .
C31 C 0.4582(2) 0.25097(10) 0.38583(7) 0.0391(5) Uani 1 1 d . . .
H31A H 0.4159 0.2115 0.3915 0.059 Uiso 1 1 calc R . .
H31B H 0.4256 0.2763 0.4156 0.059 Uiso 1 1 calc R . .
H31C H 0.5746 0.2493 0.3842 0.059 Uiso 1 1 calc R . .
C32 C 0.2112(2) 0.27626(8) 0.33342(7) 0.0304(4) Uani 1 1 d . . .
H32A H 0.1716 0.2365 0.3397 0.046 Uiso 1 1 calc R . .
H32B H 0.1716 0.2905 0.2988 0.046 Uiso 1 1 calc R . .
H32C H 0.1738 0.3021 0.3621 0.046 Uiso 1 1 calc R . .
C33 C 0.4573(2) 0.33772(8) 0.32355(9) 0.0385(4) Uani 1 1 d . . .
H33A H 0.4159 0.3530 0.2896 0.058 Uiso 1 1 calc R . .
H33B H 0.5738 0.3366 0.3221 0.058 Uiso 1 1 calc R . .
H33C H 0.4233 0.3631 0.3531 0.058 Uiso 1 1 calc R . .
C34 C 1.21307(19) 0.23343(6) 0.13759(6) 0.0211(3) Uani 1 1 d . . .
C35 C 1.1748(2) 0.28000(7) 0.17204(7) 0.0260(3) Uani 1 1 d . . .
H35A H 1.0804 0.2780 0.1929 0.031 Uiso 1 1 calc R . .
C36 C 1.2721(2) 0.32885(7) 0.17630(7) 0.0337(4) Uani 1 1 d . . .
H36A H 1.2442 0.3596 0.2001 0.040 Uiso 1 1 calc R . .
C37 C 1.4100(2) 0.33289(8) 0.14588(8) 0.0367(4) Uani 1 1 d . . .
H37A H 1.4776 0.3660 0.1492 0.044 Uiso 1 1 calc R . .
C38 C 1.4479(2) 0.28823(8) 0.11073(8) 0.0358(4) Uani 1 1 d . . .
H38A H 1.5407 0.2911 0.0891 0.043 Uiso 1 1 calc R . .
C39 C 1.3514(2) 0.23922(7) 0.10680(7) 0.0291(4) Uani 1 1 d . . .
H39A H 1.3798 0.2088 0.0826 0.035 Uiso 1 1 calc R . .
C40 C 0.9639(2) 0.16269(7) 0.07111(6) 0.0271(3) Uani 1 1 d . . .
C41 C 0.9012(3) 0.22365(8) 0.05802(8) 0.0403(4) Uani 1 1 d . . .
H41A H 0.8375 0.2220 0.0251 0.060 Uiso 1 1 calc R . .
H41B H 0.9909 0.2504 0.0528 0.060 Uiso 1 1 calc R . .
H41C H 0.8350 0.2376 0.0877 0.060 Uiso 1 1 calc R . .
C42 C 1.0648(3) 0.14066(10) 0.02431(7) 0.0485(6) Uani 1 1 d . . .
H42A H 0.9996 0.1393 -0.0083 0.073 Uiso 1 1 calc R . .
H42B H 1.1046 0.1014 0.0325 0.073 Uiso 1 1 calc R . .
H42C H 1.1548 0.1672 0.0187 0.073 Uiso 1 1 calc R . .
C43 C 0.8211(3) 0.12198(10) 0.07855(9) 0.0521(6) Uani 1 1 d . . .
H43A H 0.7587 0.1209 0.0453 0.078 Uiso 1 1 calc R . .
H43B H 0.7544 0.1365 0.1079 0.078 Uiso 1 1 calc R . .
H43C H 0.8587 0.0825 0.0871 0.078 Uiso 1 1 calc R . .
C44 C 1.2181(2) 0.10062(7) 0.14613(6) 0.0235(3) Uani 1 1 d . . .
C45 C 1.1617(2) 0.04350(7) 0.14038(7) 0.0317(4) Uani 1 1 d . . .
H45A H 1.0546 0.0374 0.1296 0.038 Uiso 1 1 calc R . .
C46 C 1.2588(3) -0.00451(8) 0.15003(8) 0.0385(5) Uani 1 1 d . . .
H46A H 1.2180 -0.0430 0.1456 0.046 Uiso 1 1 calc R . .
C47 C 1.4152(3) 0.00355(8) 0.16609(7) 0.0392(5) Uani 1 1 d . . .
H47A H 1.4815 -0.0293 0.1726 0.047 Uiso 1 1 calc R . .
C48 C 1.4741(2) 0.05947(8) 0.17257(7) 0.0360(4) Uani 1 1 d . . .
H48A H 1.5811 0.0652 0.1837 0.043 Uiso 1 1 calc R . .
C49 C 1.3767(2) 0.10741(7) 0.16286(6) 0.0282(4) Uani 1 1 d . . .
H49A H 1.4182 0.1457 0.1676 0.034 Uiso 1 1 calc R . .

loop_
_atom_site_aniso_label
_atom_site_aniso_U_11
_atom_site_aniso_U_22
_atom_site_aniso_U_33
_atom_site_aniso_U_23
_atom_site_aniso_U_13
_atom_site_aniso_U_12
Si1 0.01901(19) 0.01441(18) 0.01774(18) 0.00107(14) 0.00162(16) 0.00030(16)
Si2 0.0248(2) 0.01466(18) 0.01771(18) -0.00025(15) 0.00316(16) -0.00126(16)
O1 0.0206(5) 0.0190(5) 0.0205(5) 0.0014(4) -0.0018(4) -0.0014(4)
O2 0.0284(6) 0.0209(5) 0.0199(5) 0.0030(4) 0.0055(4) 0.0056(5)
O3 0.0241(6) 0.0198(5) 0.0275(6) -0.0018(4) -0.0003(5) 0.0032(4)
O4 0.0453(8) 0.0420(8) 0.0529(8) -0.0218(6) -0.0046(7) 0.0002(7)
O5 0.0172(5) 0.0222(5) 0.0312(6) 0.0056(5) 0.0007(4) 0.0018(4)
O6 0.0279(7) 0.0271(7) 0.0678(10) 0.0098(6) -0.0030(6) -0.0045(5)
O7 0.0270(6) 0.0260(6) 0.0190(5) 0.0039(4) 0.0036(4) 0.0090(5)
O8 0.0220(5) 0.0203(5) 0.0306(6) -0.0050(4) 0.0024(5) 0.0012(5)
O9 0.0238(6) 0.0266(6) 0.0346(6) -0.0105(5) -0.0025(5) -0.0010(5)
O10 0.0212(5) 0.0215(5) 0.0176(5) 0.0018(4) 0.0009(4) -0.0006(4)
C1 0.0192(7) 0.0180(7) 0.0256(8) 0.0014(6) -0.0006(6) 0.0003(6)
C2 0.0184(7) 0.0188(7) 0.0253(7) 0.0051(6) 0.0012(6) 0.0021(6)
C3 0.0197(7) 0.0230(7) 0.0175(6) 0.0021(5) 0.0010(6) 0.0037(6)
C4 0.0173(7) 0.0210(7) 0.0200(7) -0.0013(6) -0.0021(5) 0.0014(6)
C5 0.0222(7) 0.0189(7) 0.0174(7) 0.0010(6) 0.0009(6) -0.0013(6)
C6 0.0182(7) 0.0184(7) 0.0185(7) -0.0002(6) 0.0001(5) -0.0011(6)
C7 0.0155(7) 0.0221(7) 0.0173(7) 0.0015(6) -0.0001(5) -0.0004(6)
C8 0.0323(9) 0.0178(7) 0.0346(9) -0.0013(7) 0.0083(7) -0.0030(7)
C9 0.0404(11) 0.0247(8) 0.0498(11) 0.0009(8) 0.0127(9) 0.0076(8)
C10 0.0191(8) 0.0317(9) 0.0345(9) 0.0139(7) 0.0002(7) -0.0025(7)
C11 0.0189(8) 0.0395(10) 0.0502(11) 0.0146(9) -0.0009(7) 0.0014(8)
C12 0.0279(8) 0.0158(7) 0.0168(7) 0.0005(5) -0.0017(6) 0.0017(6)
C13 0.0277(8) 0.0214(8) 0.0249(8) 0.0008(6) -0.0022(6) 0.0029(6)
C14 0.0308(9) 0.0303(9) 0.0350(9) 0.0004(7) 0.0006(7) 0.0114(7)
C15 0.0438(10) 0.0217(8) 0.0383(10) -0.0045(7) -0.0079(8) 0.0146(8)
C16 0.0443(11) 0.0177(8) 0.0452(11) -0.0046(7) -0.0130(9) 0.0005(8)
C17 0.0280(8) 0.0206(7) 0.0348(8) -0.0005(6) -0.0032(7) 0.0014(7)
C18 0.0215(7) 0.0219(7) 0.0234(7) -0.0016(6) 0.0037(6) -0.0021(6)
C19 0.0235(8) 0.0395(10) 0.0353(9) -0.0059(7) 0.0039(7) -0.0078(8)
C20 0.0377(10) 0.0387(10) 0.0225(8) 0.0016(7) 0.0068(7) -0.0105(8)
C21 0.0292(10) 0.0264(9) 0.0539(12) -0.0052(8) 0.0151(8) 0.0029(7)
C22 0.0213(8) 0.0191(7) 0.0285(8) -0.0056(6) 0.0082(6) -0.0027(6)
C23 0.0221(8) 0.0281(8) 0.0327(9) -0.0073(7) 0.0045(7) -0.0021(7)
C24 0.0194(8) 0.0501(11) 0.0427(10) -0.0211(9) 0.0047(7) -0.0060(8)
C25 0.0313(10) 0.0382(11) 0.0650(14) -0.0262(10) 0.0195(10) -0.0186(8)
C26 0.0461(12) 0.0209(9) 0.0592(13) -0.0090(8) 0.0250(11) -0.0123(8)
C27 0.0345(9) 0.0202(7) 0.0378(9) -0.0014(7) 0.0154(8) -0.0003(7)
C28 0.0210(8) 0.0269(8) 0.0230(7) -0.0046(6) 0.0005(6) 0.0047(6)
C29 0.0206(7) 0.0203(7) 0.0206(7) 0.0015(6) -0.0015(6) 0.0021(6)
C30 0.0227(8) 0.0254(8) 0.0279(8) -0.0071(6) 0.0017(6) -0.0035(7)
C31 0.0329(10) 0.0591(13) 0.0251(9) -0.0069(8) 0.0020(7) -0.0033(9)
C32 0.0242(8) 0.0311(9) 0.0357(9) -0.0099(7) 0.0032(7) 0.0004(7)
C33 0.0351(10) 0.0269(9) 0.0533(11) -0.0175(8) 0.0111(8) -0.0050(8)
C34 0.0262(8) 0.0167(7) 0.0205(7) 0.0028(6) -0.0009(6) -0.0031(6)
C35 0.0324(9) 0.0198(8) 0.0258(8) 0.0017(6) 0.0025(7) 0.0011(7)
C36 0.0473(11) 0.0188(8) 0.0351(9) -0.0019(7) -0.0039(8) -0.0011(8)
C37 0.0409(10) 0.0239(8) 0.0452(10) 0.0068(7) -0.0076(9) -0.0121(8)
C38 0.0300(9) 0.0363(10) 0.0411(10) 0.0094(8) 0.0060(8) -0.0082(8)
C39 0.0343(9) 0.0265(8) 0.0264(8) 0.0024(6) 0.0067(7) -0.0013(7)
C40 0.0401(9) 0.0227(8) 0.0186(7) -0.0021(6) -0.0030(6) -0.0031(7)
C41 0.0506(12) 0.0315(9) 0.0388(10) -0.0021(8) -0.0157(9) 0.0063(9)
C42 0.0690(15) 0.0545(12) 0.0220(9) -0.0063(8) -0.0020(9) 0.0149(11)
C43 0.0615(15) 0.0560(13) 0.0389(11) 0.0064(10) -0.0212(10) -0.0295(12)
C44 0.0332(9) 0.0191(7) 0.0183(7) 0.0005(6) 0.0081(6) 0.0051(6)
C45 0.0379(9) 0.0225(8) 0.0346(9) 0.0000(7) 0.0101(8) -0.0006(7)
C46 0.0580(13) 0.0186(8) 0.0390(10) 0.0005(7) 0.0210(9) 0.0041(8)
C47 0.0554(12) 0.0275(9) 0.0347(9) 0.0047(7) 0.0149(9) 0.0183(9)
C48 0.0403(10) 0.0355(10) 0.0324(9) 0.0037(8) 0.0030(8) 0.0099(8)
C49 0.0368(10) 0.0239(8) 0.0239(8) -0.0006(6) 0.0017(7) 0.0022(7)

loop_
_geom_bond_atom_site_label_1
_geom_bond_atom_site_label_2
_geom_bond_distance
_geom_bond_site_symmetry_2
_geom_bond_publ_flag
Si1 O7 1.6534(11) . ?
Si1 C22 1.8637(16) . ?
Si1 C12 1.8753(16) . ?
Si1 C18 1.8823(16) . ?
Si2 O10 1.6566(11) . ?
Si2 C34 1.8761(15) . ?
Si2 C44 1.8812(16) . ?
Si2 C40 1.8917(17) . ?
O1 C1 1.3999(18) . ?
O1 C7 1.4411(18) . ?
O2 C4 1.4362(18) . ?
O2 C5 1.4370(18) . ?
O3 C8 1.366(2) . ?
O3 C1 1.4419(18) . ?
O4 C8 1.191(2) . ?
O5 C10 1.349(2) . ?
O5 C2 1.4350(18) . ?
O6 C10 1.203(2) . ?
O7 C3 1.4123(17) . ?
O8 C29 1.3353(19) . ?
O8 C28 1.4523(18) . ?
O9 C29 1.2042(19) . ?
O10 C6 1.4130(17) . ?
C1 C2 1.524(2) . ?
C1 H1A 1.0000 . ?
C2 C3 1.521(2) . ?
C2 H2A 1.0000 . ?
C3 C4 1.517(2) . ?
C3 H3A 1.0000 . ?
C4 C7 1.529(2) . ?
C4 H4A 1.0000 . ?
C5 C28 1.509(2) . ?
C5 C6 1.540(2) . ?
C5 H5A 1.0000 . ?
C6 C7 1.526(2) . ?
C6 H6A 1.0000 . ?
C7 H7A 1.0000 . ?
C8 C9 1.494(3) . ?
C9 H9A 0.9800 . ?
C9 H9B 0.9800 . ?
C9 H9C 0.9800 . ?
C10 C11 1.492(2) . ?
C11 H11A 0.9800 . ?
C11 H11B 0.9800 . ?
C11 H11C 0.9800 . ?
C12 C13 1.398(2) . ?
C12 C17 1.400(2) . ?
C13 C14 1.392(2) . ?
C13 H13A 0.9500 . ?
C14 C15 1.384(3) . ?
C14 H14A 0.9500 . ?
C15 C16 1.384(3) . ?
C15 H15A 0.9500 . ?
C16 C17 1.390(2) . ?
C16 H16A 0.9500 . ?
C17 H17A 0.9500 . ?
C18 C20 1.533(2) . ?
C18 C19 1.536(2) . ?
C18 C21 1.540(2) . ?
C19 H19A 0.9800 . ?
C19 H19B 0.9800 . ?
C19 H19C 0.9800 . ?
C20 H20A 0.9800 . ?
C20 H20B 0.9800 . ?
C20 H20C 0.9800 . ?
C21 H21A 0.9800 . ?
C21 H21B 0.9800 . ?
C21 H21C 0.9800 . ?
C22 C23 1.396(2) . ?
C22 C27 1.405(2) . ?
C23 C24 1.397(2) . ?
C23 H23A 0.9500 . ?
C24 C25 1.389(3) . ?
C24 H24A 0.9500 . ?
C25 C26 1.365(3) . ?
C25 H25A 0.9500 . ?
C26 C27 1.391(3) . ?
C26 H26A 0.9500 . ?
C27 H27A 0.9500 . ?
C28 H28A 0.9900 . ?
C28 H28B 0.9900 . ?
C29 C30 1.526(2) . ?
C30 C32 1.530(2) . ?
C30 C33 1.535(2) . ?
C30 C31 1.538(2) . ?
C31 H31A 0.9800 . ?
C31 H31B 0.9800 . ?
C31 H31C 0.9800 . ?
C32 H32A 0.9800 . ?
C32 H32B 0.9800 . ?
C32 H32C 0.9800 . ?
C33 H33A 0.9800 . ?
C33 H33B 0.9800 . ?
C33 H33C 0.9800 . ?
C34 C39 1.399(2) . ?
C34 C35 1.405(2) . ?
C35 C36 1.388(2) . ?
C35 H35A 0.9500 . ?
C36 C37 1.388(3) . ?
C36 H36A 0.9500 . ?
C37 C38 1.383(3) . ?
C37 H37A 0.9500 . ?
C38 C39 1.387(3) . ?
C38 H38A 0.9500 . ?
C39 H39A 0.9500 . ?
C40 C41 1.525(2) . ?
C40 C42 1.527(3) . ?
C40 C43 1.531(3) . ?
C41 H41A 0.9800 . ?
C41 H41B 0.9800 . ?
C41 H41C 0.9800 . ?
C42 H42A 0.9800 . ?
C42 H42B 0.9800 . ?
C42 H42C 0.9800 . ?
C43 H43A 0.9800 . ?
C43 H43B 0.9800 . ?
C43 H43C 0.9800 . ?
C44 C45 1.397(2) . ?
C44 C49 1.405(3) . ?
C45 C46 1.389(3) . ?
C45 H45A 0.9500 . ?
C46 C47 1.386(3) . ?
C46 H46A 0.9500 . ?
C47 C48 1.381(3) . ?
C47 H47A 0.9500 . ?
C48 C49 1.390(2) . ?
C48 H48A 0.9500 . ?
C49 H49A 0.9500 . ?

loop_
_cod_related_entry_id
_cod_related_entry_database
_cod_related_entry_code
1 ChemSpider 21176333
